data_2006834
loop_
_publ_author_name
'Coupar, Pamela I.'
'Ferguson, George'
'Glidewell, Christopher'
'Meehan, Paul R.'

_publ_section_title
;
 Pairwise-Interwoven <i>R</i>^6^~6~(48) Hexagonal Nets in the
 Hydrogen-Bonded Structure of
 Hexamethylenetetramine--1,1,1-Tris(4-hydroxyphenyl)ethane (1/1)
;
_journal_issue 12
_journal_name_full 'Acta Crystallographica Section C'
_journal_page_first 1978
_journal_page_last 1980
_journal_paper_doi 10.1107/S010827019701086X
_journal_volume 53
_journal_year 1997
_chemical_formula_iupac 'C6 H12 N4 , C20 H18 O3'
_chemical_formula_moiety 'C26 H30 N4 O3 '
_chemical_formula_sum 'C26 H30 N4 O3'
_chemical_formula_weight 446.54
_chemical_name_systematic
;
Hexamethylenetetramine--1,1,1-tris(4-hydroxyphenyl)ethane (1/1).
;
_space_group_IT_number 61
_symmetry_cell_setting orthorhombic
_symmetry_space_group_name_Hall '-P 2ac 2ab'
_symmetry_space_group_name_H-M 'P b c a'
_cell_angle_alpha 90.00
_cell_angle_beta 90.00
_cell_angle_gamma 90.00
_cell_formula_units_Z 8
_cell_length_a 13.307(2)
_cell_length_b 24.150(3)
_cell_length_c 14.740(2)
_cell_measurement_reflns_used 25
_cell_measurement_temperature 294.0(10)
_cell_measurement_theta_max 16.10
_cell_measurement_theta_min 9.11
_cell_volume 4736.9(11)
_computing_cell_refinement 'SET4 and CELDIM CAD-4-PC'
_computing_data_collection 'CAD-4-PC software (Enraf-Nonius, 1992)'
_computing_data_reduction 'DATRD2 in NRCVAX94 (Gabe et al., 1989)'
_computing_molecular_graphics 'NRCVAX94, ORTEPII (Johnson, 1976), PLATON (Spek, 1996a), PLUTON (Spek 1996b)'
_computing_publication_material 'NRCVAX94, SHELXL93  and WordPerfect macro PREPCIF (Ferguson, 1996)'
_computing_structure_refinement 'NRCVAX94 and SHELXL93 (Sheldrick, 1993)'
_computing_structure_solution 'SOLVER in NRCVAX94'
_diffrn_ambient_temperature 294.0(10)
_diffrn_measurement_device 'Enraf-Nonius CAD-4'
_diffrn_measurement_method \q/2\q
_diffrn_radiation_monochromator graphite
_diffrn_radiation_source 'X-ray tube'
_diffrn_radiation_type 'Molybdenum K\a'
_diffrn_radiation_wavelength 0.7107
_diffrn_reflns_av_R_equivalents 0.015
_diffrn_reflns_av_sigmaI/netI 0.1810
_diffrn_reflns_limit_h_max 15
_diffrn_reflns_limit_h_min 0
_diffrn_reflns_limit_k_max 28
_diffrn_reflns_limit_k_min 0
_diffrn_reflns_limit_l_max 17
_diffrn_reflns_limit_l_min 0
_diffrn_reflns_number 4342
_diffrn_reflns_theta_max 25.00
_diffrn_reflns_theta_min 2.18
_diffrn_standards_decay_% 'no decay, variation 1.0'
_diffrn_standards_interval_time 120
_diffrn_standards_number 3
_exptl_absorpt_coefficient_mu 0.083
_exptl_absorpt_correction_T_max 1.0000
_exptl_absorpt_correction_T_min 1.0000
_exptl_absorpt_correction_type none
_exptl_crystal_colour colourless
_exptl_crystal_density_diffrn 1.252
_exptl_crystal_density_meas ?
_exptl_crystal_description plate
_exptl_crystal_F_000 1904
_exptl_crystal_size_max 0.41
_exptl_crystal_size_mid 0.29
_exptl_crystal_size_min 0.10
_refine_diff_density_max 0.169
_refine_diff_density_min -0.238
_refine_ls_extinction_method none
_refine_ls_goodness_of_fit_all 0.819
_refine_ls_goodness_of_fit_obs 1.227
_refine_ls_hydrogen_treatment
;
H atoms riding (C-H 0.93-0.97, O-H 0.82\%A; OH and CH~3~ allowed to rotate,
but not to tilt)
;
_refine_ls_matrix_type full
_refine_ls_number_parameters 301
_refine_ls_number_reflns 4168
_refine_ls_number_restraints 0
_refine_ls_restrained_S_all 0.819
_refine_ls_restrained_S_obs 1.227
_refine_ls_R_factor_all 0.1996
_refine_ls_R_factor_obs .0601
_refine_ls_shift/esd_max 0.000
_refine_ls_shift/esd_mean 0.000
_refine_ls_structure_factor_coef Fsqd
_refine_ls_weighting_details 'w = 1/[\s^2^(Fo^2^)+(0.0445P)^2^] where P=(Fo^2^+2Fc^2^)/3'
_refine_ls_weighting_scheme calc
_refine_ls_wR_factor_all 0.1292
_refine_ls_wR_factor_obs .1025
_reflns_number_observed 1373
_reflns_number_total 4168
_reflns_observed_criterion >2\s(I)
_cod_data_source_file jz1225.cif
_cod_data_source_block 9693
_cod_depositor_comments
;
The following automatic conversions were performed:

'_exptl_crystal_density_meas' value 'not measured' was changed to '?'
- the value is perceived as not measured.

Automatic conversion script
Id: cif_fix_values 3008 2015-01-20 13:52:24Z robertas 

The following automatic conversions were performed:

'_refine_ls_weighting_scheme' value 'calc w =
1/[\s^2^(Fo^2^)+(0.0445P)^2^] where P=(Fo^2^+2Fc^2^)/3' was changed
to 'calc'. New tag '_refine_ls_weighting_details' was created. The
value of the new tag was set to 'w = 1/[\s^2^(Fo^2^)+(0.0445P)^2^]
where P=(Fo^2^+2Fc^2^)/3'.

Automatic conversion script
Id: cif_fix_values 3143 2015-03-26 13:38:13Z robertas 
;
_cod_original_cell_volume 4737.1(12)
_cod_database_code 2006834
_cod_database_fobs_code 2006834

loop_
_symmetry_equiv_pos_as_xyz
'x, y, z'
'-x+1/2, y+1/2, z'
'x, -y+1/2, z+1/2'
'-x+1/2, -y, z+1/2'
'-x, -y, -z'
'x-1/2, -y-1/2, -z'
'-x, y-1/2, -z-1/2'
'x-1/2, y, -z-1/2'

loop_
_atom_site_aniso_label
_atom_site_aniso_U_11
_atom_site_aniso_U_22
_atom_site_aniso_U_33
_atom_site_aniso_U_12
_atom_site_aniso_U_13
_atom_site_aniso_U_23
O1 .076(3) .097(2) .045(2) -.039(2) .008(2) -.009(2)
O2 .060(2) .058(2) .080(2) -.020(2) .022(2) -.020(2)
O3 .046(2) .068(2) .056(2) .009(2) -.006(2) -.008(2)
N1 .042(2) .049(2) .049(2) -.005(2) -.004(2) -.002(2)
N3 .043(2) .042(2) .067(2) .001(2) .002(2) .007(2)
N5 .047(2) .051(2) .053(2) -.001(2) -.004(2) -.001(2)
N10 .057(3) .046(2) .072(3) .002(2) .009(2) .000(2)
C2 .047(3) .061(3) .051(3) .003(3) -.009(3) .006(2)
C4 .037(3) .062(3) .068(3) .001(2) -.004(3) -.001(3)
C6 .059(3) .043(3) .053(3) .003(3) .004(3) .003(2)
C7 .044(3) .068(3) .063(3) .001(3) -.001(3) .006(3)
C8 .065(3) .036(3) .104(4) .006(3) .001(3) .006(3)
C9 .059(3) .060(3) .059(3) .001(3) -.005(3) -.018(2)
C11 .031(2) .044(2) .039(3) .002(2) -.007(2) -.003(2)
C12 .071(3) .078(3) .034(2) -.026(3) .013(3) -.014(3)
C13 .067(3) .082(4) .049(3) -.040(3) .003(3) -.015(3)
C14 .047(3) .072(3) .039(3) -.018(3) -.001(3) .003(2)
C15 .082(4) .075(3) .038(3) -.028(3) -.006(3) -.011(2)
C16 .067(3) .063(3) .046(3) -.026(3) -.001(3) -.004(2)
C21 .038(3) .033(2) .045(2) -.004(2) -.003(2) -.001(2)
C22 .040(3) .057(3) .061(3) .004(2) -.009(3) -.002(2)
C23 .048(3) .047(3) .056(3) .005(2) .001(2) -.005(2)
C24 .051(3) .042(3) .047(3) -.011(2) .007(2) -.010(2)
C25 .043(3) .067(3) .082(4) -.010(3) .008(3) -.034(3)
C26 .024(3) .060(3) .078(3) .001(2) .008(2) -.020(3)
C31 .035(3) .049(3) .035(2) .000(2) -.005(2) -.004(2)
C32 .041(3) .060(3) .044(3) .000(2) -.003(2) .010(2)
C33 .038(3) .080(4) .035(3) .005(3) .004(2) .006(3)
C34 .030(2) .045(3) .055(3) .000(2) -.007(2) -.012(2)
C35 .045(3) .063(3) .041(3) .011(2) -.002(2) .002(2)
C36 .052(3) .070(3) .032(2) .014(3) .001(2) -.001(2)
C41 .040(3) .039(3) .036(2) .002(2) -.008(2) -.002(2)
C42 .049(3) .058(3) .054(3) .005(3) -.011(3) .003(2)

loop_
_atom_site_label
_atom_site_fract_x
_atom_site_fract_y
_atom_site_fract_z
_atom_site_U_iso_or_equiv
_atom_site_thermal_displace_type
_atom_site_calc_flag
_atom_site_refinement_flags
_atom_site_occupancy
_atom_site_disorder_group
_atom_site_type_symbol
O1 .5084(2) .38698(13) .7577(2) .0726(10) Uani d . 1 . O
O2 .0816(2) .06795(12) .8108(2) .0657(9) Uani d . 1 . O
O3 -.0691(2) .42534(12) 1.0781(2) .0569(8) Uani d . 1 . O
N1 .6545(2) .44837(13) .8471(2) .0469(9) Uani d . 1 . N
N3 .7787(3) .51713(13) .8022(2) .0506(9) Uani d . 1 . N
N5 .8025(3) .46377(14) .9419(2) .0504(9) Uani d . 1 . N
N10 .6710(3) .53396(14) .9342(3) .0584(10) Uani d . 1 . N
C2 .7073(3) .4753(2) .7715(3) .0529(12) Uani d . 1 . C
C4 .8512(3) .4901(2) .8632(3) .0557(12) Uani d . 1 . C
C6 .7309(3) .4234(2) .9063(3) .0519(12) Uani d . 1 . C
C7 .6028(3) .4918(2) .9004(3) .0583(12) Uani d . 1 . C
C8 .7221(3) .5585(2) .8569(3) .0680(14) Uani d . 1 . C
C9 .7463(3) .5068(2) .9910(3) .0592(13) Uani d . 1 . C
C11 .3010(3) .2983(2) .9130(3) .0381(10) Uani d . 1 . C
C12 .3568(3) .3406(2) .9495(3) .0612(13) Uani d . 1 . C
C13 .4253(3) .3702(2) .8998(3) .0658(14) Uani d . 1 . C
C14 .4401(3) .3587(2) .8104(3) .0528(12) Uani d . 1 . C
C15 .3836(4) .3184(2) .7706(3) .0653(14) Uani d . 1 . C
C16 .3138(3) .2887(2) .8223(3) .0588(12) Uani d . 1 . C
C21 .1852(3) .21430(15) .9269(3) .0388(10) Uani d . 1 . C
C22 .2506(3) .1746(2) .8958(3) .0527(12) Uani d . 1 . C
C23 .2188(3) .1259(2) .8563(3) .0501(11) Uani d . 1 . C
C24 .1161(3) .1163(2) .8474(3) .0466(11) Uani d . 1 . C
C25 .0512(3) .1544(2) .8784(3) .0642(14) Uani d . 1 . C
C26 .0834(3) .2031(2) .9180(3) .0542(12) Uani d . 1 . C
C31 .1439(3) .3063(2) 1.0029(3) .0395(10) Uani d . 1 . C
C32 .1102(3) .3119(2) 1.0910(3) .0482(11) Uani d . 1 . C
C33 .0373(3) .3505(2) 1.1151(3) .0513(12) Uani d . 1 . C
C34 -.0019(3) .3852(2) 1.0514(3) .0432(10) Uani d . 1 . C
C35 .0283(3) .3798(2) .9617(3) .0496(12) Uani d . 1 . C
C36 .0998(3) .3411(2) .9388(3) .0514(12) Uani d . 1 . C
C41 .2270(3) .26617(15) .9741(2) .0384(11) Uani d . 1 . C
C42 .2854(3) .2452(2) 1.0592(3) .0537(11) Uani d . 1 . C
H1 .5473 .4040 .7905 .109 Uiso calc R 1 . H
H2 .1247 .0548 .7774 .099 Uiso calc R 1 . H
H3 -.0975 .4381 1.0333 .085 Uiso calc R 1 . H
H2A .7429 .4474 .7367 .064 Uiso calc R 1 . H
H2B .6583 .4926 .7318 .064 Uiso calc R 1 . H
H4A .8990 .5175 .8846 .067 Uiso calc R 1 . H
H4B .8882 .4623 .8295 .067 Uiso calc R 1 . H
H6A .6977 .4052 .9567 .062 Uiso calc R 1 . H
H6B .7673 .3954 .8725 .062 Uiso calc R 1 . H
H7A .5522 .5092 .8627 .070 Uiso calc R 1 . H
H7B .5689 .4746 .9514 .070 Uiso calc R 1 . H
H8A .7684 .5866 .8785 .082 Uiso calc R 1 . H
H8B .6729 .5765 .8184 .082 Uiso calc R 1 . H
H9A .7133 .4903 1.0430 .071 Uiso calc R 1 . H
H9B .7932 .5345 1.0133 .071 Uiso calc R 1 . H
H12 .3478 .3496 1.0103 .073 Uiso calc R 1 . H
H13 .4620 .3984 .9273 .079 Uiso calc R 1 . H
H15 .3915 .3107 .7093 .078 Uiso calc R 1 . H
H16 .2750 .2616 .7941 .071 Uiso calc R 1 . H
H22 .3192 .1809 .9017 .063 Uiso calc R 1 . H
H23 .2652 .0999 .8360 .060 Uiso calc R 1 . H
H25 -.0174 .1478 .8730 .077 Uiso calc R 1 . H
H26 .0364 .2286 .9390 .065 Uiso calc R 1 . H
H32 .1371 .2892 1.1357 .058 Uiso calc R 1 . H
H33 .0152 .3525 1.1748 .062 Uiso calc R 1 . H
H35 .0002 .4023 .9171 .060 Uiso calc R 1 . H
H36 .1194 .3380 .8785 .062 Uiso calc R 1 . H
H42A .3374 .2201 1.0406 .081 Uiso calc R 1 . H
H42B .2398 .2265 1.0992 .081 Uiso calc R 1 . H
H42C .3149 .2762 1.0901 .081 Uiso calc R 1 . H

loop_
_atom_type_symbol
_atom_type_description
_atom_type_scat_dispersion_real
_atom_type_scat_dispersion_imag
_atom_type_scat_source
C C 0.0033 0.0016 'International Tables Vol C Tables 4.2.6.8 and 6.1.1.4'
H H 0.0000 0.0000 'International Tables Vol C Tables 4.2.6.8 and 6.1.1.4'
N N 0.0061 0.0033 'International Tables Vol C Tables 4.2.6.8 and 6.1.1.4'
O O 0.0106 0.0060 'International Tables Vol C Tables 4.2.6.8 and 6.1.1.4'

loop_
_geom_angle_atom_site_label_1
_geom_angle_atom_site_label_2
_geom_angle_atom_site_label_3
_geom_angle
C2 N1 C6 107.5(3)
C2 N1 C7 108.2(3)
C6 N1 C7 107.2(3)
C2 N3 C4 108.1(3)
C2 N3 C8 107.7(3)
C4 N3 C8 107.3(3)
C4 N5 C6 107.0(3)
C4 N5 C9 107.7(3)
C6 N5 C9 108.5(3)
C7 N10 C8 108.1(3)
C7 N10 C9 108.1(3)
C8 N10 C9 108.1(3)
N1 C2 N3 112.5(3)
N3 C4 N5 112.6(3)
N1 C6 N5 113.0(3)
N1 C7 N10 112.9(3)
N3 C8 N10 112.8(3)
N5 C9 N10 112.6(3)
C12 C11 C16 116.2(4)
C12 C11 C41 119.4(3)
C41 C11 C16 124.3(4)
C11 C12 C13 122.6(4)
C12 C13 C14 120.5(4)
C13 C14 C15 118.9(4)
O1 C14 C13 122.8(4)
O1 C14 C15 118.4(4)
C14 C15 C16 119.9(4)
C11 C16 C15 121.8(4)
C22 C21 C26 116.9(4)
C22 C21 C41 119.3(4)
C26 C21 C41 123.7(4)
C21 C22 C23 122.8(4)
C22 C23 C24 118.9(4)
C23 C24 C25 119.0(4)
O2 C24 C23 120.7(4)
O2 C24 C25 120.3(4)
C24 C25 C26 121.9(4)
C21 C26 C25 120.5(4)
C32 C31 C36 116.1(4)
C32 C31 C41 124.0(4)
C36 C31 C41 119.8(3)
C31 C32 C33 122.2(4)
C32 C33 C34 120.2(4)
C33 C34 C35 119.2(4)
O3 C34 C33 119.0(4)
O3 C34 C35 121.8(4)
C34 C35 C36 119.8(4)
C31 C36 C35 122.4(4)
C11 C41 C21 112.2(3)
C11 C41 C31 107.7(3)
C11 C41 C42 108.4(3)
C21 C41 C31 112.3(3)
C21 C41 C42 106.3(3)
C31 C41 C42 109.9(3)

loop_
_geom_bond_atom_site_label_1
_geom_bond_atom_site_label_2
_geom_bond_site_symmetry_2
_geom_bond_distance
_geom_bond_publ_flag
O1 C14 . 1.376(4) y
O2 C24 . 1.366(4) y
O3 C34 . 1.376(4) y
N1 C2 . 1.470(4) y
N1 C6 . 1.469(4) y
N1 C7 . 1.479(4) y
N3 C2 . 1.459(4) y
N3 C4 . 1.471(4) y
N3 C8 . 1.488(5) y
N5 C4 . 1.474(4) y
N5 C6 . 1.460(4) y
N5 C9 . 1.471(5) y
N10 C7 . 1.452(5) y
N10 C8 . 1.453(5) y
N10 C9 . 1.461(5) y
C11 C12 . 1.373(5) ?
C11 C16 . 1.368(5) ?
C11 C41 . 1.543(5) y
C12 C13 . 1.370(5) ?
C13 C14 . 1.360(5) ?
C14 C15 . 1.363(5) ?
C15 C16 . 1.399(5) ?
C21 C22 . 1.372(5) ?
C21 C26 . 1.387(4) ?
C21 C41 . 1.537(5) y
C22 C23 . 1.379(5) ?
C23 C24 . 1.392(5) ?
C24 C25 . 1.341(5) ?
C25 C26 . 1.383(5) ?
C31 C32 . 1.380(5) ?
C31 C36 . 1.394(5) ?
C31 C41 . 1.530(5) y
C32 C33 . 1.391(5) ?
C33 C34 . 1.363(5) ?
C34 C35 . 1.388(5) ?
C35 C36 . 1.376(5) ?
C41 C42 . 1.560(4) y

loop_
_geom_torsion_atom_site_label_1
_geom_torsion_atom_site_label_2
_geom_torsion_atom_site_label_3
_geom_torsion_atom_site_label_4
_geom_torsion
_geom_torsion_publ_flag
C4 N3 C2 N1 58.0(4) ?
C8 N3 C2 N1 -57.6(4) ?
C6 N1 C2 N3 -58.0(4) ?
C7 N1 C2 N3 57.5(4) ?
C2 N3 C4 N5 -58.3(4) ?
C8 N3 C4 N5 57.5(4) ?
C6 N5 C4 N3 58.3(4) ?
C9 N5 C4 N3 -58.2(4) ?
C9 N5 C6 N1 57.1(4) ?
C4 N5 C6 N1 -58.9(4) ?
C2 N1 C6 N5 59.0(4) ?
C7 N1 C6 N5 -57.2(4) ?
C8 N10 C7 N1 57.9(4) ?
C9 N10 C7 N1 -58.9(5) ?
C6 N1 C7 N10 58.3(4) ?
C2 N1 C7 N10 -57.5(4) ?
C7 N10 C8 N3 -58.2(5) ?
C9 N10 C8 N3 58.5(5) ?
C2 N3 C8 N10 58.3(5) ?
C4 N3 C8 N10 -57.8(5) ?
C7 N10 C9 N5 57.9(4) ?
C8 N10 C9 N5 -58.9(5) ?
C6 N5 C9 N10 -57.1(4) ?
C4 N5 C9 N10 58.5(4) ?
C16 C11 C12 C13 -3.0(7) ?
C41 C11 C12 C13 178.7(4) ?
C11 C12 C13 C14 0.6(7) ?
C12 C13 C14 C15 1.8(7) ?
C12 C13 C14 O1 -179.6(4) ?
C13 C14 C15 C16 -1.6(7) ?
O1 C14 C15 C16 179.7(4) ?
C12 C11 C16 C15 3.2(6) ?
C41 C11 C16 C15 -178.6(4) ?
C14 C15 C16 C11 -0.9(7) ?
C26 C21 C22 C23 0.8(6) ?
C41 C21 C22 C23 177.2(3) ?
C21 C22 C23 C24 0.0(6) ?
C22 C23 C24 C25 -0.8(6) ?
C22 C23 C24 O2 -178.3(3) ?
O2 C24 C25 C26 178.2(4) ?
C23 C24 C25 C26 0.7(7) ?
C24 C25 C26 C21 0.2(7) ?
C22 C21 C26 C25 -0.9(6) ?
C41 C21 C26 C25 -177.0(4) ?
C36 C31 C32 C33 -0.7(6) ?
C41 C31 C32 C33 177.3(3) ?
C31 C32 C33 C34 -1.5(6) ?
C32 C33 C34 O3 -175.8(4) ?
C32 C33 C34 C35 3.1(6) ?
C33 C34 C35 C36 -2.5(6) ?
O3 C34 C35 C36 176.5(3) ?
C34 C35 C36 C31 0.2(6) ?
C32 C31 C36 C35 1.4(6) ?
C41 C31 C36 C35 -176.8(4) ?
C32 C31 C41 C21 103.3(4) ?
C36 C31 C41 C21 -78.7(4) ?
C32 C31 C41 C11 -132.7(4) ?
C36 C31 C41 C11 45.3(4) ?
C32 C31 C41 C42 -14.8(5) y
C36 C31 C41 C42 163.2(3) y
C22 C21 C41 C31 179.1(3) ?
C26 C21 C41 C31 -4.8(5) ?
C22 C21 C41 C11 57.6(5) ?
C26 C21 C41 C11 -126.3(4) ?
C22 C21 C41 C42 -60.6(4) y
C26 C21 C41 C42 115.4(4) y
C16 C11 C41 C31 -112.2(4) ?
C12 C11 C41 C31 65.9(5) ?
C16 C11 C41 C21 11.9(5) ?
C12 C11 C41 C21 -170.0(4) ?
C16 C11 C41 C42 128.8(4) y
C12 C11 C41 C42 -53.0(5) y

loop_
_cod_related_entry_id
_cod_related_entry_database
_cod_related_entry_code
1 ChemSpider 21137348
